data_2102327
loop_
_publ_author_name
'Marsh, Richard E.'

_publ_section_title
;
 Space group <i>Cc</i>: an update
;
_journal_issue 2
_journal_name_full 'Acta Crystallographica Section B'
_journal_page_first 252
_journal_page_last 253
_journal_paper_doi 10.1107/S0108768104003878
_journal_volume 60
_journal_year 2004
_chemical_formula_moiety 'C20 H20 N4 O2 Zn, 2(C6 H2 N3 O7), 2(H2 O)'
_chemical_formula_sum 'C32 H28 N10 O18 Zn'
_space_group_crystal_system monoclinic
_space_group_IT_number 15
_symmetry_space_group_name_H-M 'C 1 2/c 1'
_audit_creation_method CRYM
_cell_angle_alpha 90
_cell_angle_beta 95.08
_cell_angle_gamma 90
_cell_formula_units_Z 4
_cell_length_a 14.3900
_cell_length_b 11.4180
_cell_length_c 22.9080
_cell_volume 3749.115
_cod_data_source_file bk0142.cif
_cod_data_source_block EGEQOW
_cod_depositor_comments
;
 Adding the _cell_formula_units_Z data item.

 Antanas Vaitkus,
 2017-08-05

  Added moiety chemical formula from Marsh (2004) paper.
  The summary chemical formula is calculated from moiety formula using
  AdHocParser
  (svn://www.crystallography.net/cod-tools/trunk/Formulae/AdHocParser.yp,
  revision 1441.)

  Andrius Merkys
  2013-11-11
;
_cod_original_sg_symbol_H-M C2/c
_cod_database_code 2102327

loop_
_atom_site_label
_atom_site_type_symbol
_atom_site_fract_x
_atom_site_fract_y
_atom_site_fract_z
Zn1 Zn 0.00000 0.00500 0.75000
O1 O 0.14870 0.00225 0.75200
O3 O 0.25995 -0.42650 0.64840
O4 O 0.23150 -0.74500 0.57260
O5 O 0.23000 -0.65700 0.65480
O6 O 0.23300 -0.20400 0.63090
O7 O 0.17900 -0.14350 0.54940
O8 O 0.03150 -0.38750 0.40845
O9 O 0.05000 -0.57650 0.41095
O17 O 0.24675 0.04800 0.65730
N1 N 0.00000 -0.18510 0.75000
N2 N 0.00000 -0.80580 0.75000
N3 N -0.00875 0.00450 0.65425
N5 N 0.22000 -0.65800 0.60200
N6 N 0.19610 -0.22200 0.58465
N7 N 0.06200 -0.48250 0.42900
C1 C 0.21450 -0.43700 0.59860
C2 C 0.19400 -0.54900 0.57145
C3 C 0.14800 -0.56850 0.51550
C4 C 0.11700 -0.46650 0.48715
C5 C 0.13200 -0.35350 0.50890
C6 C 0.18100 -0.34100 0.56255
C13 C 0.07350 -0.24800 0.73620
C14 C 0.07650 -0.36850 0.73460
C15 C 0.00000 -0.43000 0.75000
C18 C 0.07650 -0.74350 0.76970
C19 C 0.08105 -0.62200 0.77020
C20 C 0.00000 -0.55900 0.75000
C23 C -0.04350 -0.08400 0.62190
C24 C -0.04100 -0.08850 0.56145
C25 C -0.00395 0.00200 0.53215
C26 C 0.03245 0.09650 0.56490
C27 C 0.02805 0.09550 0.62625
